data_4037126
loop_
_publ_author_name
'Osorio-Nieto, Urbano'
'Chamorro-Arenas, Delfino'
'Quintero, Leticia'
'H\"opfl, Herbert'
'Sartillo-Piscil, Fernando'

_publ_section_title
;
 Transition Metal-Free Selective Double sp(3) C-H Oxidation of Cyclic
 Amines to 3-Alkoxyamine Lactams.
;
_journal_issue 18
_journal_name_full 'The Journal of organic chemistry'
_journal_page_first 8625
_journal_page_last 8632
_journal_paper_doi 10.1021/acs.joc.6b01566
_journal_volume 81
_journal_year 2016
_chemical_absolute_configuration syn
_chemical_formula_moiety 'C21 H32 N2 O3'
_chemical_formula_sum 'C21 H32 N2 O3'
_chemical_formula_weight 360.48
_space_group_crystal_system monoclinic
_space_group_IT_number 4
_space_group_name_Hall 'P 2yb'
_space_group_name_H-M_alt 'P 1 21 1'
_atom_sites_solution_hydrogens geom
_atom_sites_solution_primary direct
_audit_creation_date 2015-09-18
_audit_creation_method
;
Olex2 1.2
(compiled 2015.01.26 svn.r3150 for OlexSys, GUI svn.r4998)
;
_cell_angle_alpha 90
_cell_angle_beta 96.501(3)
_cell_angle_gamma 90
_cell_formula_units_Z 4
_cell_length_a 11.5796(4)
_cell_length_b 10.5928(3)
_cell_length_c 16.6027(6)
_cell_measurement_reflns_used 7847
_cell_measurement_temperature 99.99(10)
_cell_measurement_theta_max 28.6630
_cell_measurement_theta_min 3.7250
_cell_volume 2023.40(12)
_computing_cell_refinement
;
CrysAlisPro, Agilent Technologies,
Version 1.171.37.35 (release 13-08-2014 CrysAlis171 .NET)
(compiled Aug 13 2014,18:06:01)
;
_computing_data_collection
;
CrysAlisPro, Agilent Technologies,
Version 1.171.37.35 (release 13-08-2014 CrysAlis171 .NET)
(compiled Aug 13 2014,18:06:01)
;
_computing_data_reduction
;
CrysAlisPro, Agilent Technologies,
Version 1.171.37.35 (release 13-08-2014 CrysAlis171 .NET)
(compiled Aug 13 2014,18:06:01)
;
_computing_molecular_graphics 'Olex2 (Dolomanov et al., 2009)'
_computing_publication_material 'Olex2 (Dolomanov et al., 2009)'
_computing_structure_refinement 'ShelXL (Sheldrick, 2008)'
_computing_structure_solution 'ShelXT (Sheldrick, 2015)'
_diffrn_ambient_environment N~2~
_diffrn_ambient_temperature 99.99(10)
_diffrn_detector 'CCD plate'
_diffrn_detector_area_resol_mean 8.0769
_diffrn_detector_type EosS2
_diffrn_measured_fraction_theta_full 0.998
_diffrn_measured_fraction_theta_max 0.998
_diffrn_measurement_details
;
#__ type_ start__ end____ width___ exp.time_
  1 omega  -54.00   81.00   1.0000    4.9950
omega____ theta____ kappa____ phi______ frames
    -       15.2374    0.0000   30.0000 135

#__ type_ start__ end____ width___ exp.time_
  2 omega    8.00   54.00   1.0000    4.9950
omega____ theta____ kappa____ phi______ frames
    -       15.2374  -99.0000  -60.0000 46

#__ type_ start__ end____ width___ exp.time_
  3 omega  -51.00   17.00   1.0000    4.9950
omega____ theta____ kappa____ phi______ frames
    -       15.2374  -57.0000    0.0000 68

#__ type_ start__ end____ width___ exp.time_
  4 omega  -71.00  -13.00   1.0000    4.9950
omega____ theta____ kappa____ phi______ frames
    -      -16.1749  -38.0000  -30.0000 58

#__ type_ start__ end____ width___ exp.time_
  5 omega  -58.00  -11.00   1.0000    4.9950
omega____ theta____ kappa____ phi______ frames
    -      -16.1749  110.0000  109.0000 47

#__ type_ start__ end____ width___ exp.time_
  6 omega   43.00   71.00   1.0000    4.9950
omega____ theta____ kappa____ phi______ frames
    -       15.2374  178.0000  -60.0000 28
;
_diffrn_measurement_device 'four-circle diffractometer'
_diffrn_measurement_device_type 'SuperNova, Dual, Cu at zero, EosS2'
_diffrn_measurement_method '\w scans'
_diffrn_orient_matrix_UB_11 -0.0462084000
_diffrn_orient_matrix_UB_12 -0.0362935000
_diffrn_orient_matrix_UB_13 -0.0198771000
_diffrn_orient_matrix_UB_21 0.0247028000
_diffrn_orient_matrix_UB_22 0.0056955000
_diffrn_orient_matrix_UB_23 -0.0370112000
_diffrn_orient_matrix_UB_31 0.0324915000
_diffrn_orient_matrix_UB_32 -0.0559949000
_diffrn_orient_matrix_UB_33 0.0091279000
_diffrn_radiation_monochromator mirror
_diffrn_radiation_probe x-ray
_diffrn_radiation_type MoK\a
_diffrn_radiation_wavelength 0.71073
_diffrn_reflns_av_R_equivalents 0.0282
_diffrn_reflns_av_unetI/netI 0.0470
_diffrn_reflns_Laue_measured_fraction_full 0.998
_diffrn_reflns_Laue_measured_fraction_max 0.998
_diffrn_reflns_limit_h_max 13
_diffrn_reflns_limit_h_min -12
_diffrn_reflns_limit_k_max 12
_diffrn_reflns_limit_k_min -12
_diffrn_reflns_limit_l_max 19
_diffrn_reflns_limit_l_min -19
_diffrn_reflns_number 14396
_diffrn_reflns_point_group_measured_fraction_full 0.999
_diffrn_reflns_point_group_measured_fraction_max 0.999
_diffrn_reflns_theta_full 24.999
_diffrn_reflns_theta_max 24.999
_diffrn_reflns_theta_min 2.614
_diffrn_source 'SuperNova (Mo) X-ray Source'
_exptl_absorpt_coefficient_mu 0.079
_exptl_absorpt_correction_T_max 1.00000
_exptl_absorpt_correction_T_min 0.84105
_exptl_absorpt_correction_type multi-scan
_exptl_absorpt_process_details
;
CrysAlisPro, Agilent Technologies,
Version 1.171.37.35 (release 13-08-2014 CrysAlis171 .NET)
(compiled Aug 13 2014,18:06:01)
Empirical absorption correction using spherical harmonics,
 implemented in SCALE3 ABSPACK scaling algorithm.
Empirical absorption correction using spherical harmonics,
 implemented in SCALE3 ABSPACK scaling algorithm.
;
_exptl_crystal_colour 'translucent colourless'
_exptl_crystal_density_diffrn 1.183
_exptl_crystal_description prism
_exptl_crystal_F_000 784
_exptl_crystal_size_max 0.3
_exptl_crystal_size_mid 0.2
_exptl_crystal_size_min 0.15
_refine_diff_density_max 0.226
_refine_diff_density_min -0.241
_refine_diff_density_rms 0.050
_refine_ls_abs_structure_details
;
 Flack x determined using 2789 quotients [(I+)-(I-)]/[(I+)+(I-)]
 (Parsons, Flack and Wagner, Acta Cryst. B69 (2013) 249-259).
;
_refine_ls_abs_structure_Flack -0.1(5)
_refine_ls_extinction_method none
_refine_ls_goodness_of_fit_ref 1.107
_refine_ls_hydrogen_treatment constr
_refine_ls_matrix_type full
_refine_ls_number_parameters 479
_refine_ls_number_reflns 7147
_refine_ls_number_restraints 1
_refine_ls_restrained_S_all 1.107
_refine_ls_R_factor_all 0.0506
_refine_ls_R_factor_gt 0.0471
_refine_ls_shift/su_max 0.003
_refine_ls_shift/su_mean 0.001
_refine_ls_structure_factor_coef Fsqd
_refine_ls_weighting_details 'w=1/[\s^2^(Fo^2^)+(0.0460P)^2^+1.2378P] where P=(Fo^2^+2Fc^2^)/3'
_refine_ls_weighting_scheme calc
_refine_ls_wR_factor_gt 0.1174
_refine_ls_wR_factor_ref 0.1195
_reflns_Friedel_coverage 0.889
_reflns_Friedel_fraction_full 1.000
_reflns_Friedel_fraction_max 1.000
_reflns_number_gt 6700
_reflns_number_total 7147
_reflns_threshold_expression 'I > 2\s(I)'
_cod_data_source_file jo6b01566_si_002.cif
_cod_data_source_block sferzwe
_cod_database_code 4037126
_chemical_oxdiff_formula 'C H NO'
_chemical_oxdiff_usercomment 'C H O N '
_shelx_space_group_comment
;
The symmetry employed for this shelxl refinement is uniquely defined
by the following loop, which should always be used as a source of
symmetry information in preference to the above space-group names.
They are only intended as comments.
;
_reflns_odcompleteness_completeness 99.84
_reflns_odcompleteness_iscentric 1
_reflns_odcompleteness_theta 26.32
_olex2_refinement_description
;
1. Fixed Uiso
 At 1.2 times of:
  All C(H) groups, All C(H,H) groups
 At 1.5 times of:
  All C(H,H,H) groups, All O(H) groups
2.a Ternary CH refined with riding coordinates:
 C2(H2), C4(H4), C32(H32), C34(H34)
2.b Secondary CH2 refined with riding coordinates:
 C3(H3A,H3B), C5(H5A,H5B), C6(H6A,H6B), C14(H14A,H14B), C15(H15A,H15B),
 C16(H16A,H16B), C33(H33A,H33B), C35(H35A,H35B), C36(H36A,H36B), C44(H44A,H44B),
  C45(H45A,H45B), C46(H46A,H46B)
2.c Aromatic/amide H refined with riding coordinates:
 C8(H8), C9(H9), C10(H10), C11(H11), C12(H12), C38(H38), C39(H39), C40(H40),
 C41(H41), C42(H42)
2.d Idealised Me refined as rotating group:
 C18(H18A,H18B,H18C), C19(H19A,H19B,H19C), C20(H20A,H20B,H20C), C21(H21A,H21B,
 H21C), C48(H48A,H48B,H48C), C49(H49A,H49B,H49C), C50(H50A,H50B,H50C), C51(H51A,
 H51B,H51C)
2.e Idealised tetrahedral OH refined as rotating group:
 O3(H3), O33(H33)
;
_shelx_shelxl_version_number 2014/7
_olex2_submission_special_instructions 'No special instructions were received'

loop_
_space_group_symop_operation_xyz
'x, y, z'
'-x, y+1/2, -z'

loop_
_atom_site_label
_atom_site_type_symbol
_atom_site_fract_x
_atom_site_fract_y
_atom_site_fract_z
_atom_site_U_iso_or_equiv
_atom_site_adp_type
_atom_site_occupancy
_atom_site_site_symmetry_order
_atom_site_calc_flag
_atom_site_refinement_flags_posn
O1 O 0.3687(2) 0.5908(3) 0.90218(16) 0.0205(6) Uani 1 1 d .
O2 O 0.2745(2) 0.5179(2) 1.04796(15) 0.0145(6) Uani 1 1 d .
O3 O 0.4821(3) 0.8896(3) 1.09810(19) 0.0290(7) Uani 1 1 d .
H3 H 0.5405 0.9365 1.0975 0.043 Uiso 1 1 calc GR
N1 N 0.3560(3) 0.7904(3) 0.95336(19) 0.0152(7) Uani 1 1 d .
N2 N 0.1676(3) 0.4517(3) 1.06323(19) 0.0150(7) Uani 1 1 d .
C1 C 0.3320(3) 0.6658(4) 0.9498(2) 0.0147(8) Uani 1 1 d .
C2 C 0.2488(3) 0.6379(3) 1.0113(2) 0.0138(8) Uani 1 1 d .
H2 H 0.1676 0.6370 0.9835 0.017 Uiso 1 1 calc R
C3 C 0.2638(3) 0.7514(3) 1.0684(2) 0.0146(8) Uani 1 1 d .
H3A H 0.1898 0.7719 1.0901 0.018 Uiso 1 1 calc R
H3B H 0.3241 0.7345 1.1143 0.018 Uiso 1 1 calc R
C4 C 0.3010(3) 0.8589(4) 1.0156(2) 0.0151(8) Uani 1 1 d .
H4 H 0.2305 0.9040 0.9898 0.018 Uiso 1 1 calc R
C5 C 0.3824(3) 0.9528(4) 1.0614(2) 0.0196(8) Uani 1 1 d .
H5A H 0.4055 1.0180 1.0236 0.023 Uiso 1 1 calc R
H5B H 0.3422 0.9953 1.1035 0.023 Uiso 1 1 calc R
C6 C 0.4257(3) 0.8540(4) 0.8973(2) 0.0180(8) Uani 1 1 d .
H6A H 0.4496 0.7916 0.8580 0.022 Uiso 1 1 calc R
H6B H 0.4971 0.8882 0.9282 0.022 Uiso 1 1 calc R
C7 C 0.3603(3) 0.9604(4) 0.8517(2) 0.0170(8) Uani 1 1 d .
C8 C 0.4149(4) 1.0757(4) 0.8428(2) 0.0211(9) Uani 1 1 d .
H8 H 0.4931 1.0872 0.8657 0.025 Uiso 1 1 calc R
C9 C 0.3564(4) 1.1744(4) 0.8008(3) 0.0258(10) Uani 1 1 d .
H9 H 0.3941 1.2530 0.7950 0.031 Uiso 1 1 calc R
C10 C 0.2424(4) 1.1567(4) 0.7674(2) 0.0245(10) Uani 1 1 d .
H10 H 0.2020 1.2236 0.7383 0.029 Uiso 1 1 calc R
C11 C 0.1870(4) 1.0432(4) 0.7759(3) 0.0230(9) Uani 1 1 d .
H11 H 0.1086 1.0321 0.7531 0.028 Uiso 1 1 calc R
C12 C 0.2461(3) 0.9454(4) 0.8178(2) 0.0189(8) Uani 1 1 d .
H12 H 0.2079 0.8671 0.8234 0.023 Uiso 1 1 calc R
C13 C 0.1540(3) 0.3428(3) 1.0049(2) 0.0167(8) Uani 1 1 d .
C14 C 0.0485(3) 0.2666(4) 1.0264(3) 0.0220(9) Uani 1 1 d .
H14A H -0.0225 0.3181 1.0136 0.026 Uiso 1 1 calc R
H14B H 0.0403 0.1900 0.9920 0.026 Uiso 1 1 calc R
C15 C 0.0574(4) 0.2269(4) 1.1152(3) 0.0222(9) Uani 1 1 d .
H15A H -0.0135 0.1806 1.1260 0.027 Uiso 1 1 calc R
H15B H 0.1253 0.1708 1.1284 0.027 Uiso 1 1 calc R
C16 C 0.0710(3) 0.3461(4) 1.1664(2) 0.0196(9) Uani 1 1 d .
H16A H 0.0774 0.3221 1.2244 0.024 Uiso 1 1 calc R
H16B H 0.0001 0.3982 1.1547 0.024 Uiso 1 1 calc R
C17 C 0.1769(3) 0.4258(4) 1.1518(2) 0.0163(8) Uani 1 1 d .
C18 C 0.2615(4) 0.2582(4) 1.0043(3) 0.0214(9) Uani 1 1 d .
H18A H 0.3291 0.3102 0.9960 0.032 Uiso 1 1 calc GR
H18B H 0.2480 0.1964 0.9604 0.032 Uiso 1 1 calc GR
H18C H 0.2760 0.2139 1.0563 0.032 Uiso 1 1 calc GR
C19 C 0.1237(4) 0.3972(4) 0.9199(2) 0.0223(9) Uani 1 1 d .
H19A H 0.0589 0.4566 0.9203 0.033 Uiso 1 1 calc GR
H19B H 0.1013 0.3285 0.8818 0.033 Uiso 1 1 calc GR
H19C H 0.1915 0.4413 0.9033 0.033 Uiso 1 1 calc GR
C20 C 0.2900(3) 0.3625(4) 1.1889(2) 0.0199(9) Uani 1 1 d .
H20A H 0.2890 0.2730 1.1737 0.030 Uiso 1 1 calc GR
H20B H 0.2967 0.3699 1.2481 0.030 Uiso 1 1 calc GR
H20C H 0.3566 0.4041 1.1686 0.030 Uiso 1 1 calc GR
C21 C 0.1670(4) 0.5517(4) 1.1953(2) 0.0211(9) Uani 1 1 d .
H21A H 0.2408 0.5975 1.1969 0.032 Uiso 1 1 calc GR
H21B H 0.1490 0.5363 1.2507 0.032 Uiso 1 1 calc GR
H21C H 0.1048 0.6022 1.1661 0.032 Uiso 1 1 calc GR
O31 O 0.8967(2) 0.9513(3) 0.60436(16) 0.0188(6) Uani 1 1 d .
O32 O 0.7604(2) 1.0242(2) 0.45546(15) 0.0138(6) Uani 1 1 d .
O33 O 0.9580(2) 0.6555(3) 0.40597(18) 0.0212(6) Uani 1 1 d .
H33 H 1.0124 0.6052 0.3998 0.032 Uiso 1 1 calc GR
N31 N 0.8739(3) 0.7528(3) 0.55034(19) 0.0146(7) Uani 1 1 d .
N32 N 0.6489(3) 1.0906(3) 0.44005(19) 0.0145(7) Uani 1 1 d .
C31 C 0.8485(3) 0.8762(4) 0.5550(2) 0.0145(8) Uani 1 1 d .
C32 C 0.7451(3) 0.9036(3) 0.4911(2) 0.0144(8) Uani 1 1 d .
H32 H 0.6712 0.9028 0.5171 0.017 Uiso 1 1 calc R
C33 C 0.7471(3) 0.7912(3) 0.4332(2) 0.0159(8) Uani 1 1 d .
H33A H 0.6675 0.7690 0.4093 0.019 Uiso 1 1 calc R
H33B H 0.7949 0.8104 0.3889 0.019 Uiso 1 1 calc R
C34 C 0.8011(3) 0.6842(4) 0.4864(2) 0.0154(8) Uani 1 1 d .
H34 H 0.7382 0.6384 0.5111 0.019 Uiso 1 1 calc R
C35 C 0.8695(3) 0.5910(4) 0.4420(2) 0.0172(8) Uani 1 1 d .
H35A H 0.9047 0.5265 0.4803 0.021 Uiso 1 1 calc R
H35B H 0.8170 0.5476 0.3995 0.021 Uiso 1 1 calc R
C36 C 0.9611(3) 0.6889(4) 0.6062(2) 0.0167(8) Uani 1 1 d .
H36A H 0.9980 0.7511 0.6455 0.020 Uiso 1 1 calc R
H36B H 1.0223 0.6544 0.5754 0.020 Uiso 1 1 calc R
C37 C 0.9105(3) 0.5830(4) 0.6519(2) 0.0154(8) Uani 1 1 d .
C38 C 0.9680(3) 0.4682(4) 0.6628(2) 0.0198(9) Uani 1 1 d .
H38 H 1.0402 0.4568 0.6416 0.024 Uiso 1 1 calc R
C39 C 0.9221(4) 0.3704(4) 0.7040(3) 0.0248(9) Uani 1 1 d .
H39 H 0.9625 0.2924 0.7111 0.030 Uiso 1 1 calc R
C40 C 0.8164(4) 0.3864(4) 0.7353(2) 0.0234(9) Uani 1 1 d .
H40 H 0.7846 0.3196 0.7639 0.028 Uiso 1 1 calc R
C41 C 0.7580(4) 0.5000(4) 0.7244(2) 0.0211(9) Uani 1 1 d .
H41 H 0.6855 0.5110 0.7452 0.025 Uiso 1 1 calc R
C42 C 0.8049(3) 0.5981(4) 0.6831(2) 0.0181(8) Uani 1 1 d .
H42 H 0.7645 0.6761 0.6761 0.022 Uiso 1 1 calc R
C43 C 0.6551(3) 1.2006(3) 0.4974(2) 0.0164(8) Uani 1 1 d .
C44 C 0.5442(3) 1.2790(4) 0.4756(3) 0.0203(9) Uani 1 1 d .
H44A H 0.4764 1.2293 0.4887 0.024 Uiso 1 1 calc R
H44B H 0.5486 1.3560 0.5095 0.024 Uiso 1 1 calc R
C45 C 0.5251(4) 1.3174(4) 0.3865(3) 0.0258(10) Uani 1 1 d .
H45A H 0.4518 1.3657 0.3755 0.031 Uiso 1 1 calc R
H45B H 0.5900 1.3713 0.3730 0.031 Uiso 1 1 calc R
C46 C 0.5191(3) 1.1975(4) 0.3358(3) 0.0221(9) Uani 1 1 d .
H46A H 0.5068 1.2207 0.2777 0.027 Uiso 1 1 calc R
H46B H 0.4512 1.1471 0.3481 0.027 Uiso 1 1 calc R
C47 C 0.6291(3) 1.1155(4) 0.3510(2) 0.0163(8) Uani 1 1 d .
C48 C 0.7640(3) 1.2848(4) 0.4981(2) 0.0191(9) Uani 1 1 d .
H48A H 0.8339 1.2330 0.5104 0.029 Uiso 1 1 calc GR
H48B H 0.7623 1.3505 0.5395 0.029 Uiso 1 1 calc GR
H48C H 0.7650 1.3243 0.4448 0.029 Uiso 1 1 calc GR
C49 C 0.6520(4) 1.1482(4) 0.5826(3) 0.0220(9) Uani 1 1 d .
H49A H 0.5860 1.0905 0.5830 0.033 Uiso 1 1 calc GR
H49B H 0.6437 1.2180 0.6203 0.033 Uiso 1 1 calc GR
H49C H 0.7244 1.1027 0.5994 0.033 Uiso 1 1 calc GR
C50 C 0.7296(3) 1.1766(4) 0.3126(2) 0.0207(9) Uani 1 1 d .
H50A H 0.7346 1.2663 0.3271 0.031 Uiso 1 1 calc GR
H50B H 0.7159 1.1681 0.2535 0.031 Uiso 1 1 calc GR
H50C H 0.8026 1.1345 0.3327 0.031 Uiso 1 1 calc GR
C51 C 0.6029(4) 0.9892(4) 0.3081(3) 0.0222(9) Uani 1 1 d .
H51A H 0.6749 0.9406 0.3085 0.033 Uiso 1 1 calc GR
H51B H 0.5697 1.0045 0.2520 0.033 Uiso 1 1 calc GR
H51C H 0.5471 0.9417 0.3365 0.033 Uiso 1 1 calc GR

loop_
_atom_site_aniso_label
_atom_site_aniso_U_11
_atom_site_aniso_U_22
_atom_site_aniso_U_33
_atom_site_aniso_U_23
_atom_site_aniso_U_13
_atom_site_aniso_U_12
O1 0.0280(15) 0.0179(14) 0.0164(14) -0.0003(12) 0.0064(11) 0.0043(12)
O2 0.0128(13) 0.0130(13) 0.0177(14) 0.0038(11) 0.0013(10) -0.0009(10)
O3 0.0258(16) 0.0205(16) 0.0369(18) 0.0082(14) -0.0127(14) -0.0073(13)
N1 0.0157(16) 0.0142(16) 0.0162(16) 0.0026(13) 0.0042(12) 0.0009(13)
N2 0.0133(15) 0.0142(16) 0.0176(16) -0.0006(14) 0.0022(12) -0.0031(13)
C1 0.0137(18) 0.015(2) 0.0143(19) 0.0016(16) -0.0007(15) 0.0033(16)
C2 0.0152(18) 0.0102(18) 0.0155(19) 0.0020(15) -0.0003(15) 0.0028(15)
C3 0.0168(19) 0.0124(19) 0.0156(19) -0.0010(16) 0.0053(15) 0.0018(15)
C4 0.0170(19) 0.0132(18) 0.0159(19) 0.0004(15) 0.0049(15) 0.0022(15)
C5 0.025(2) 0.0118(18) 0.022(2) 0.0004(17) 0.0017(16) -0.0009(17)
C6 0.0176(19) 0.018(2) 0.019(2) 0.0003(16) 0.0066(15) -0.0012(16)
C7 0.021(2) 0.019(2) 0.0121(19) 0.0016(16) 0.0067(15) 0.0025(17)
C8 0.022(2) 0.024(2) 0.017(2) 0.0011(17) 0.0017(16) -0.0039(18)
C9 0.039(3) 0.017(2) 0.022(2) 0.0043(18) 0.0052(19) -0.0048(19)
C10 0.037(2) 0.023(2) 0.014(2) 0.0059(17) 0.0036(17) 0.0091(19)
C11 0.022(2) 0.028(2) 0.019(2) 0.0028(18) -0.0012(16) 0.0016(18)
C12 0.022(2) 0.019(2) 0.017(2) 0.0005(17) 0.0049(15) -0.0014(17)
C13 0.016(2) 0.0126(19) 0.021(2) -0.0023(16) -0.0004(15) 0.0012(15)
C14 0.022(2) 0.018(2) 0.025(2) -0.0018(18) -0.0032(17) -0.0055(17)
C15 0.018(2) 0.021(2) 0.028(2) 0.0025(18) 0.0034(17) -0.0057(17)
C16 0.018(2) 0.021(2) 0.021(2) 0.0029(17) 0.0042(16) -0.0017(17)
C17 0.0147(19) 0.017(2) 0.018(2) 0.0021(16) 0.0019(15) -0.0013(15)
C18 0.024(2) 0.018(2) 0.023(2) -0.0029(17) 0.0034(17) 0.0012(17)
C19 0.030(2) 0.019(2) 0.016(2) -0.0026(17) -0.0048(17) -0.0023(18)
C20 0.018(2) 0.022(2) 0.019(2) 0.0036(17) 0.0002(16) -0.0024(17)
C21 0.027(2) 0.019(2) 0.018(2) -0.0010(16) 0.0045(17) -0.0020(17)
O31 0.0224(14) 0.0156(13) 0.0178(14) -0.0015(12) -0.0001(11) -0.0025(12)
O32 0.0129(13) 0.0109(13) 0.0178(14) 0.0029(11) 0.0022(10) 0.0032(11)
O33 0.0200(14) 0.0158(14) 0.0290(16) 0.0040(12) 0.0083(12) 0.0020(12)
N31 0.0149(16) 0.0117(16) 0.0171(17) -0.0006(13) 0.0012(12) -0.0007(13)
N32 0.0124(15) 0.0142(16) 0.0166(16) 0.0006(14) 0.0006(12) 0.0048(13)
C31 0.0150(18) 0.018(2) 0.0118(19) 0.0015(16) 0.0060(15) -0.0031(16)
C32 0.0160(18) 0.0135(19) 0.0142(19) 0.0012(15) 0.0047(15) -0.0018(15)
C33 0.0171(19) 0.0141(19) 0.0159(19) 0.0015(16) -0.0011(15) -0.0013(16)
C34 0.0150(18) 0.0139(18) 0.017(2) 0.0010(16) 0.0004(15) -0.0019(16)
C35 0.0199(19) 0.0113(18) 0.021(2) 0.0009(17) 0.0043(15) -0.0025(16)
C36 0.0155(18) 0.0161(19) 0.018(2) 0.0020(16) -0.0007(15) 0.0002(16)
C37 0.0156(19) 0.0157(19) 0.0140(19) -0.0017(16) -0.0024(14) -0.0004(16)
C38 0.020(2) 0.019(2) 0.020(2) -0.0004(17) 0.0011(16) 0.0053(17)
C39 0.032(2) 0.020(2) 0.022(2) 0.0026(18) -0.0016(18) 0.0081(19)
C40 0.034(2) 0.017(2) 0.018(2) 0.0067(17) 0.0014(18) -0.0048(18)
C41 0.022(2) 0.025(2) 0.017(2) 0.0018(17) 0.0061(16) -0.0012(17)
C42 0.020(2) 0.019(2) 0.015(2) 0.0016(17) 0.0014(15) 0.0025(17)
C43 0.019(2) 0.0130(19) 0.017(2) -0.0018(16) 0.0010(15) 0.0010(16)
C44 0.018(2) 0.017(2) 0.026(2) -0.0020(17) 0.0035(16) 0.0060(16)
C45 0.023(2) 0.022(2) 0.031(2) -0.0019(19) -0.0017(18) 0.0078(18)
C46 0.021(2) 0.024(2) 0.021(2) 0.0010(17) -0.0025(16) 0.0057(17)
C47 0.0159(19) 0.015(2) 0.018(2) 0.0007(16) -0.0002(15) 0.0018(15)
C48 0.020(2) 0.015(2) 0.021(2) -0.0029(17) -0.0009(16) 0.0004(16)
C49 0.031(2) 0.015(2) 0.020(2) -0.0048(17) 0.0053(17) 0.0014(18)
C50 0.022(2) 0.023(2) 0.017(2) 0.0033(17) 0.0019(16) 0.0028(17)
C51 0.024(2) 0.020(2) 0.021(2) -0.0025(17) -0.0002(17) 0.0030(17)

loop_
_atom_type_symbol
_atom_type_description
_atom_type_scat_dispersion_real
_atom_type_scat_dispersion_imag
_atom_type_scat_source
C C 0.0033 0.0016 'International Tables Vol C Tables 4.2.6.8 and 6.1.1.4'
H H 0.0000 0.0000 'International Tables Vol C Tables 4.2.6.8 and 6.1.1.4'
N N 0.0061 0.0033 'International Tables Vol C Tables 4.2.6.8 and 6.1.1.4'
O O 0.0106 0.0060 'International Tables Vol C Tables 4.2.6.8 and 6.1.1.4'

loop_
_geom_angle_atom_site_label_1
_geom_angle_atom_site_label_2
_geom_angle_atom_site_label_3
_geom_angle
C2 O2 N2 111.1(3)
C5 O3 H3 109.5
C1 N1 C4 114.3(3)
C1 N1 C6 123.3(3)
C6 N1 C4 122.4(3)
O2 N2 C13 106.5(3)
O2 N2 C17 106.9(3)
C17 N2 C13 119.1(3)
O1 C1 N1 125.2(4)
O1 C1 C2 127.0(3)
N1 C1 C2 107.8(3)
O2 C2 C1 110.2(3)
O2 C2 H2 109.2
O2 C2 C3 115.6(3)
C1 C2 H2 109.2
C1 C2 C3 103.2(3)
C3 C2 H2 109.2
C2 C3 H3A 110.9
C2 C3 H3B 110.9
H3A C3 H3B 108.9
C4 C3 C2 104.5(3)
C4 C3 H3A 110.9
C4 C3 H3B 110.9
N1 C4 C3 102.1(3)
N1 C4 H4 109.4
N1 C4 C5 112.6(3)
C3 C4 H4 109.4
C5 C4 C3 113.6(3)
C5 C4 H4 109.4
O3 C5 C4 109.7(3)
O3 C5 H5A 109.7
O3 C5 H5B 109.7
C4 C5 H5A 109.7
C4 C5 H5B 109.7
H5A C5 H5B 108.2
N1 C6 H6A 109.1
N1 C6 H6B 109.1
N1 C6 C7 112.4(3)
H6A C6 H6B 107.9
C7 C6 H6A 109.1
C7 C6 H6B 109.1
C8 C7 C6 120.0(3)
C12 C7 C6 121.2(4)
C12 C7 C8 118.8(4)
C7 C8 H8 119.6
C9 C8 C7 120.8(4)
C9 C8 H8 119.6
C8 C9 H9 120.4
C10 C9 C8 119.2(4)
C10 C9 H9 120.4
C9 C10 H10 119.7
C11 C10 C9 120.7(4)
C11 C10 H10 119.7
C10 C11 H11 120.2
C10 C11 C12 119.7(4)
C12 C11 H11 120.2
C7 C12 H12 119.6
C11 C12 C7 120.8(4)
C11 C12 H12 119.6
N2 C13 C14 106.3(3)
N2 C13 C18 115.2(3)
N2 C13 C19 107.6(3)
C18 C13 C14 111.1(3)
C19 C13 C14 107.9(3)
C19 C13 C18 108.5(3)
C13 C14 H14A 108.8
C13 C14 H14B 108.8
H14A C14 H14B 107.7
C15 C14 C13 113.6(3)
C15 C14 H14A 108.8
C15 C14 H14B 108.8
C14 C15 H15A 110.2
C14 C15 H15B 110.2
H15A C15 H15B 108.5
C16 C15 C14 107.6(3)
C16 C15 H15A 110.2
C16 C15 H15B 110.2
C15 C16 H16A 108.8
C15 C16 H16B 108.8
C15 C16 C17 113.8(3)
H16A C16 H16B 107.7
C17 C16 H16A 108.8
C17 C16 H16B 108.8
N2 C17 C16 106.8(3)
N2 C17 C20 116.1(3)
N2 C17 C21 107.7(3)
C16 C17 C20 111.0(3)
C21 C17 C16 107.6(3)
C21 C17 C20 107.3(3)
C13 C18 H18A 109.5
C13 C18 H18B 109.5
C13 C18 H18C 109.5
H18A C18 H18B 109.5
H18A C18 H18C 109.5
H18B C18 H18C 109.5
C13 C19 H19A 109.5
C13 C19 H19B 109.5
C13 C19 H19C 109.5
H19A C19 H19B 109.5
H19A C19 H19C 109.5
H19B C19 H19C 109.5
C17 C20 H20A 109.5
C17 C20 H20B 109.5
C17 C20 H20C 109.5
H20A C20 H20B 109.5
H20A C20 H20C 109.5
H20B C20 H20C 109.5
C17 C21 H21A 109.5
C17 C21 H21B 109.5
C17 C21 H21C 109.5
H21A C21 H21B 109.5
H21A C21 H21C 109.5
H21B C21 H21C 109.5
C32 O32 N32 110.7(3)
C35 O33 H33 109.5
C31 N31 C34 114.2(3)
C31 N31 C36 123.7(3)
C36 N31 C34 121.9(3)
O32 N32 C43 106.5(2)
O32 N32 C47 106.9(3)
C47 N32 C43 118.8(3)
O31 C31 N31 125.6(3)
O31 C31 C32 126.7(3)
N31 C31 C32 107.7(3)
O32 C32 C31 109.4(3)
O32 C32 H32 109.8
O32 C32 C33 115.0(3)
C31 C32 H32 109.8
C33 C32 C31 102.7(3)
C33 C32 H32 109.8
C32 C33 H33A 110.9
C32 C33 H33B 110.9
H33A C33 H33B 108.9
C34 C33 C32 104.3(3)
C34 C33 H33A 110.9
C34 C33 H33B 110.9
N31 C34 C33 102.4(3)
N31 C34 H34 109.2
N31 C34 C35 112.7(3)
C33 C34 H34 109.2
C35 C34 C33 113.9(3)
C35 C34 H34 109.2
O33 C35 C34 109.6(3)
O33 C35 H35A 109.8
O33 C35 H35B 109.8
C34 C35 H35A 109.8
C34 C35 H35B 109.8
H35A C35 H35B 108.2
N31 C36 H36A 109.1
N31 C36 H36B 109.1
N31 C36 C37 112.6(3)
H36A C36 H36B 107.8
C37 C36 H36A 109.1
C37 C36 H36B 109.1
C38 C37 C36 120.6(3)
C38 C37 C42 118.8(4)
C42 C37 C36 120.6(3)
C37 C38 H38 119.5
C39 C38 C37 121.1(4)
C39 C38 H38 119.5
C38 C39 H39 120.1
C38 C39 C40 119.8(4)
C40 C39 H39 120.1
C39 C40 H40 120.2
C41 C40 C39 119.7(4)
C41 C40 H40 120.2
C40 C41 H41 119.9
C40 C41 C42 120.2(4)
C42 C41 H41 119.9
C37 C42 H42 119.8
C41 C42 C37 120.5(4)
C41 C42 H42 119.8
N32 C43 C44 106.9(3)
N32 C43 C48 115.7(3)
N32 C43 C49 107.6(3)
C44 C43 C48 110.5(3)
C49 C43 C44 107.9(3)
C49 C43 C48 108.0(3)
C43 C44 H44A 108.9
C43 C44 H44B 108.9
H44A C44 H44B 107.7
C45 C44 C43 113.4(3)
C45 C44 H44A 108.9
C45 C44 H44B 108.9
C44 C45 H45A 110.1
C44 C45 H45B 110.1
H45A C45 H45B 108.5
C46 C45 C44 107.8(3)
C46 C45 H45A 110.1
C46 C45 H45B 110.1
C45 C46 H46A 108.9
C45 C46 H46B 108.9
C45 C46 C47 113.3(3)
H46A C46 H46B 107.7
C47 C46 H46A 108.9
C47 C46 H46B 108.9
N32 C47 C46 107.0(3)
N32 C47 C50 116.6(3)
N32 C47 C51 107.8(3)
C50 C47 C46 110.4(3)
C51 C47 C46 107.5(3)
C51 C47 C50 107.3(3)
C43 C48 H48A 109.5
C43 C48 H48B 109.5
C43 C48 H48C 109.5
H48A C48 H48B 109.5
H48A C48 H48C 109.5
H48B C48 H48C 109.5
C43 C49 H49A 109.5
C43 C49 H49B 109.5
C43 C49 H49C 109.5
H49A C49 H49B 109.5
H49A C49 H49C 109.5
H49B C49 H49C 109.5
C47 C50 H50A 109.5
C47 C50 H50B 109.5
C47 C50 H50C 109.5
H50A C50 H50B 109.5
H50A C50 H50C 109.5
H50B C50 H50C 109.5
C47 C51 H51A 109.5
C47 C51 H51B 109.5
C47 C51 H51C 109.5
H51A C51 H51B 109.5
H51A C51 H51C 109.5
H51B C51 H51C 109.5

loop_
_geom_bond_atom_site_label_1
_geom_bond_atom_site_label_2
_geom_bond_distance
O1 C1 1.230(5)
O2 N2 1.469(4)
O2 C2 1.426(4)
O3 H3 0.8400
O3 C5 1.413(5)
N1 C1 1.349(5)
N1 C4 1.466(5)
N1 C6 1.463(5)
N2 C13 1.503(5)
N2 C17 1.488(5)
C1 C2 1.510(5)
C2 H2 1.0000
C2 C3 1.529(5)
C3 H3A 0.9900
C3 H3B 0.9900
C3 C4 1.528(5)
C4 H4 1.0000
C4 C5 1.515(5)
C5 H5A 0.9900
C5 H5B 0.9900
C6 H6A 0.9900
C6 H6B 0.9900
C6 C7 1.513(5)
C7 C8 1.390(6)
C7 C12 1.387(5)
C8 H8 0.9500
C8 C9 1.390(6)
C9 H9 0.9500
C9 C10 1.385(6)
C10 H10 0.9500
C10 C11 1.378(6)
C11 H11 0.9500
C11 C12 1.385(6)
C12 H12 0.9500
C13 C14 1.540(5)
C13 C18 1.536(5)
C13 C19 1.526(6)
C14 H14A 0.9900
C14 H14B 0.9900
C14 C15 1.525(6)
C15 H15A 0.9900
C15 H15B 0.9900
C15 C16 1.521(6)
C16 H16A 0.9900
C16 H16B 0.9900
C16 C17 1.531(5)
C17 C20 1.537(5)
C17 C21 1.527(5)
C18 H18A 0.9800
C18 H18B 0.9800
C18 H18C 0.9800
C19 H19A 0.9800
C19 H19B 0.9800
C19 H19C 0.9800
C20 H20A 0.9800
C20 H20B 0.9800
C20 H20C 0.9800
C21 H21A 0.9800
C21 H21B 0.9800
C21 H21C 0.9800
O31 C31 1.230(5)
O32 N32 1.467(4)
O32 C32 1.427(4)
O33 H33 0.8400
O33 C35 1.420(5)
N31 C31 1.344(5)
N31 C34 1.471(5)
N31 C36 1.458(5)
N32 C43 1.501(5)
N32 C47 1.494(5)
C31 C32 1.535(5)
C32 H32 1.0000
C32 C33 1.533(5)
C33 H33A 0.9900
C33 H33B 0.9900
C33 C34 1.527(5)
C34 H34 1.0000
C34 C35 1.510(5)
C35 H35A 0.9900
C35 H35B 0.9900
C36 H36A 0.9900
C36 H36B 0.9900
C36 C37 1.509(5)
C37 C38 1.388(5)
C37 C42 1.391(5)
C38 H38 0.9500
C38 C39 1.381(6)
C39 H39 0.9500
C39 C40 1.393(6)
C40 H40 0.9500
C40 C41 1.382(6)
C41 H41 0.9500
C41 C42 1.390(6)
C42 H42 0.9500
C43 C44 1.538(5)
C43 C48 1.543(5)
C43 C49 1.524(6)
C44 H44A 0.9900
C44 H44B 0.9900
C44 C45 1.526(6)
C45 H45A 0.9900
C45 H45B 0.9900
C45 C46 1.521(6)
C46 H46A 0.9900
C46 H46B 0.9900
C46 C47 1.538(5)
C47 C50 1.531(5)
C47 C51 1.530(5)
C48 H48A 0.9800
C48 H48B 0.9800
C48 H48C 0.9800
C49 H49A 0.9800
C49 H49B 0.9800
C49 H49C 0.9800
C50 H50A 0.9800
C50 H50B 0.9800
C50 H50C 0.9800
C51 H51A 0.9800
C51 H51B 0.9800
C51 H51C 0.9800

loop_
_geom_torsion_atom_site_label_1
_geom_torsion_atom_site_label_2
_geom_torsion_atom_site_label_3
_geom_torsion_atom_site_label_4
_geom_torsion
O1 C1 C2 O2 39.4(5)
O1 C1 C2 C3 163.5(4)
O2 N2 C13 C14 174.8(3)
O2 N2 C13 C18 51.3(4)
O2 N2 C13 C19 -69.8(3)
O2 N2 C17 C16 -174.8(3)
O2 N2 C17 C20 -50.5(4)
O2 N2 C17 C21 69.8(3)
O2 C2 C3 C4 148.2(3)
N1 C1 C2 O2 -143.3(3)
N1 C1 C2 C3 -19.2(4)
N1 C4 C5 O3 -58.1(4)
N1 C6 C7 C8 135.5(4)
N1 C6 C7 C12 -44.8(5)
N2 O2 C2 C1 -143.1(3)
N2 O2 C2 C3 100.4(3)
N2 C13 C14 C15 -54.2(4)
C1 N1 C4 C3 15.3(4)
C1 N1 C4 C5 137.5(3)
C1 N1 C6 C7 122.0(4)
C1 C2 C3 C4 27.8(4)
C2 O2 N2 C13 109.9(3)
C2 O2 N2 C17 -121.8(3)
C2 C3 C4 N1 -26.1(4)
C2 C3 C4 C5 -147.5(3)
C3 C4 C5 O3 57.3(4)
C4 N1 C1 O1 179.8(3)
C4 N1 C1 C2 2.5(4)
C4 N1 C6 C7 -54.6(4)
C6 N1 C1 O1 3.0(6)
C6 N1 C1 C2 -174.4(3)
C6 N1 C4 C3 -167.8(3)
C6 N1 C4 C5 -45.6(5)
C6 C7 C8 C9 179.7(4)
C6 C7 C12 C11 -179.8(4)
C7 C8 C9 C10 -0.1(6)
C8 C7 C12 C11 -0.1(6)
C8 C9 C10 C11 0.3(6)
C9 C10 C11 C12 -0.4(6)
C10 C11 C12 C7 0.3(6)
C12 C7 C8 C9 0.0(6)
C13 N2 C17 C16 -54.2(4)
C13 N2 C17 C20 70.1(4)
C13 N2 C17 C21 -169.6(3)
C13 C14 C15 C16 58.1(4)
C14 C15 C16 C17 -58.2(4)
C15 C16 C17 N2 54.6(4)
C15 C16 C17 C20 -72.8(4)
C15 C16 C17 C21 170.1(3)
C17 N2 C13 C14 54.0(4)
C17 N2 C13 C18 -69.5(4)
C17 N2 C13 C19 169.4(3)
C18 C13 C14 C15 71.9(4)
C19 C13 C14 C15 -169.4(3)
O31 C31 C32 O32 41.1(5)
O31 C31 C32 C33 163.7(4)
O32 N32 C43 C44 174.1(3)
O32 N32 C43 C48 50.6(4)
O32 N32 C43 C49 -70.2(3)
O32 N32 C47 C46 -174.1(3)
O32 N32 C47 C50 -50.0(4)
O32 N32 C47 C51 70.5(3)
O32 C32 C33 C34 147.2(3)
N31 C31 C32 O32 -141.9(3)
N31 C31 C32 C33 -19.2(4)
N31 C34 C35 O33 -59.1(4)
N31 C36 C37 C38 137.0(3)
N31 C36 C37 C42 -42.3(5)
N32 O32 C32 C31 -142.1(3)
N32 O32 C32 C33 102.9(3)
N32 C43 C44 C45 -54.1(4)
C31 N31 C34 C33 16.4(4)
C31 N31 C34 C35 139.2(3)
C31 N31 C36 C37 119.7(4)
C31 C32 C33 C34 28.4(4)
C32 O32 N32 C43 111.6(3)
C32 O32 N32 C47 -120.4(3)
C32 C33 C34 N31 -27.2(4)
C32 C33 C34 C35 -149.2(3)
C33 C34 C35 O33 57.0(4)
C34 N31 C31 O31 178.9(3)
C34 N31 C31 C32 1.8(4)
C34 N31 C36 C37 -56.5(5)
C36 N31 C31 O31 2.5(6)
C36 N31 C31 C32 -174.6(3)
C36 N31 C34 C33 -167.1(3)
C36 N31 C34 C35 -44.3(5)
C36 C37 C38 C39 -179.6(4)
C36 C37 C42 C41 179.4(3)
C37 C38 C39 C40 0.0(6)
C38 C37 C42 C41 0.0(6)
C38 C39 C40 C41 0.3(6)
C39 C40 C41 C42 -0.6(6)
C40 C41 C42 C37 0.4(6)
C42 C37 C38 C39 -0.2(6)
C43 N32 C47 C46 -53.7(4)
C43 N32 C47 C50 70.4(4)
C43 N32 C47 C51 -169.1(3)
C43 C44 C45 C46 58.4(4)
C44 C45 C46 C47 -58.6(5)
C45 C46 C47 N32 54.6(4)
C45 C46 C47 C50 -73.1(4)
C45 C46 C47 C51 170.2(4)
C47 N32 C43 C44 53.5(4)
C47 N32 C43 C48 -70.0(4)
C47 N32 C43 C49 169.2(3)
C48 C43 C44 C45 72.5(4)
C49 C43 C44 C45 -169.6(3)
